data_7021223
loop_
_publ_author_name
'Xu, Yanqing'
'Gao, Yuanzhe'
'Wei, Wei'
'Wang, Zhiqin'
'Li, Shan'
'Hu, Changwen'

_publ_section_title
;
 An unprecedented polyoxometalate-based hybrid solid constructed from a
 neutral metal-organic macrocycle and Dawson polyoxotungstate anions.
;
_journal_issue 15
_journal_name_full 'Dalton transactions (Cambridge, England : 2003)'
_journal_page_first 5228
_journal_page_last 5231
_journal_paper_doi 10.1039/c3dt32991g
_journal_volume 42
_journal_year 2013
_chemical_formula_sum 'C42 H186 Cu6 K11 N6 Na O208 P4 W36'
_chemical_formula_weight 11680.78
_chemical_name_systematic
;
?
;
_space_group_IT_number 166
_symmetry_cell_setting trigonal
_symmetry_space_group_name_Hall '-R 3 2"'
_symmetry_space_group_name_H-M 'R -3 m :H'
_atom_sites_solution_hydrogens none
_atom_sites_solution_primary direct
_atom_sites_solution_secondary difmap
_audit_creation_method SHELXL-97
_cell_angle_alpha 90.00
_cell_angle_beta 90.00
_cell_angle_gamma 120.00
_cell_formula_units_Z 3
_cell_length_a 20.7675(10)
_cell_length_b 20.7675(10)
_cell_length_c 43.170(4)
_cell_measurement_reflns_used 9579
_cell_measurement_temperature 173(2)
_cell_measurement_theta_max 25.76
_cell_measurement_theta_min 2.45
_cell_volume 16124.3(19)
_computing_cell_refinement 'Bruker SMART'
_computing_data_collection 'Bruker SMART'
_computing_data_reduction 'Bruker SAINT'
_computing_molecular_graphics 'Bruker SHELXTL'
_computing_publication_material 'Bruker SHELXTL'
_computing_structure_refinement 'SHELXL-97 (Sheldrick, 1997)'
_computing_structure_solution 'SHELXS-97 (Sheldrick, 1990)'
_diffrn_ambient_temperature 173(2)
_diffrn_measured_fraction_theta_full 0.993
_diffrn_measured_fraction_theta_max 0.993
_diffrn_measurement_device_type 'CCD area detector'
_diffrn_measurement_method 'phi and omega scans'
_diffrn_radiation_monochromator graphite
_diffrn_radiation_source 'fine-focus sealed tube'
_diffrn_radiation_type MoK\a
_diffrn_radiation_wavelength 0.71073
_diffrn_reflns_av_R_equivalents 0.0714
_diffrn_reflns_av_sigmaI/netI 0.0405
_diffrn_reflns_limit_h_max 24
_diffrn_reflns_limit_h_min -23
_diffrn_reflns_limit_k_max 21
_diffrn_reflns_limit_k_min -24
_diffrn_reflns_limit_l_max 51
_diffrn_reflns_limit_l_min -44
_diffrn_reflns_number 28783
_diffrn_reflns_theta_full 25.02
_diffrn_reflns_theta_max 25.02
_diffrn_reflns_theta_min 2.31
_exptl_absorpt_coefficient_mu 20.121
_exptl_absorpt_correction_T_max 0.0776
_exptl_absorpt_correction_T_min 0.0649
_exptl_absorpt_correction_type multi-scan
_exptl_absorpt_process_details sadabs
_exptl_crystal_colour blue
_exptl_crystal_density_diffrn 3.609
_exptl_crystal_density_method 'not measured'
_exptl_crystal_description hexagonal
_exptl_crystal_F_000 15786
_exptl_crystal_size_max 0.30
_exptl_crystal_size_mid 0.27
_exptl_crystal_size_min 0.26
_refine_diff_density_max 4.848
_refine_diff_density_min -4.738
_refine_diff_density_rms 0.471
_refine_ls_extinction_method none
_refine_ls_goodness_of_fit_ref 1.147
_refine_ls_hydrogen_treatment none
_refine_ls_matrix_type full
_refine_ls_number_parameters 316
_refine_ls_number_reflns 3441
_refine_ls_number_restraints 0
_refine_ls_restrained_S_all 1.147
_refine_ls_R_factor_all 0.1057
_refine_ls_R_factor_gt 0.0710
_refine_ls_shift/su_max 0.001
_refine_ls_shift/su_mean 0.000
_refine_ls_structure_factor_coef Fsqd
_refine_ls_weighting_details 'calc w=1/[\s^2^(Fo^2^)+(0.0937P)^2^+4662.9878P] where P=(Fo^2^+2Fc^2^)/3'
_refine_ls_weighting_scheme calc
_refine_ls_wR_factor_gt 0.1811
_refine_ls_wR_factor_ref 0.2347
_reflns_number_gt 2499
_reflns_number_total 3441
_reflns_threshold_expression >2sigma(I)
_cod_data_source_file c3dt32991g.txt
_cod_data_source_block d:\collab~1\xuyan-~1\wang-2a\g
_cod_depositor_comments 'Adding full bibliography for 7021223--7021224.cif.'
_cod_original_sg_symbol_H-M 'R -3 m'
_cod_database_code 7021223

loop_
_symmetry_equiv_pos_as_xyz
'x, y, z'
'-y, x-y, z'
'-x+y, -x, z'
'x-y, -y, -z'
'-x, -x+y, -z'
'y, x, -z'
'x+2/3, y+1/3, z+1/3'
'-y+2/3, x-y+1/3, z+1/3'
'-x+y+2/3, -x+1/3, z+1/3'
'x-y+2/3, -y+1/3, -z+1/3'
'-x+2/3, -x+y+1/3, -z+1/3'
'y+2/3, x+1/3, -z+1/3'
'x+1/3, y+2/3, z+2/3'
'-y+1/3, x-y+2/3, z+2/3'
'-x+y+1/3, -x+2/3, z+2/3'
'x-y+1/3, -y+2/3, -z+2/3'
'-x+1/3, -x+y+2/3, -z+2/3'
'y+1/3, x+2/3, -z+2/3'
'-x, -y, -z'
'y, -x+y, -z'
'x-y, x, -z'
'-x+y, y, z'
'x, x-y, z'
'-y, -x, z'
'-x+2/3, -y+1/3, -z+1/3'
'y+2/3, -x+y+1/3, -z+1/3'
'x-y+2/3, x+1/3, -z+1/3'
'-x+y+2/3, y+1/3, z+1/3'
'x+2/3, x-y+1/3, z+1/3'
'-y+2/3, -x+1/3, z+1/3'
'-x+1/3, -y+2/3, -z+2/3'
'y+1/3, -x+y+2/3, -z+2/3'
'x-y+1/3, x+2/3, -z+2/3'
'-x+y+1/3, y+2/3, z+2/3'
'x+1/3, x-y+2/3, z+2/3'
'-y+1/3, -x+2/3, z+2/3'

loop_
_atom_site_label
_atom_site_type_symbol
_atom_site_fract_x
_atom_site_fract_y
_atom_site_fract_z
_atom_site_U_iso_or_equiv
_atom_site_adp_type
_atom_site_occupancy
_atom_site_symmetry_multiplicity
_atom_site_calc_flag
_atom_site_refinement_flags
_atom_site_disorder_assembly
_atom_site_disorder_group
W1 W 0.22496(9) 0.61248(4) 0.50569(3) 0.0397(4) Uani 1 2 d S . .
W2 W 0.16706(6) 0.67174(7) 0.43520(3) 0.0423(4) Uani 1 1 d . . .
W3 W 0.16688(6) 0.67181(6) 0.34866(3) 0.0390(4) Uani 1 1 d . . .
W4 W 0.22515(9) 0.61257(5) 0.27854(3) 0.0462(5) Uani 1 2 d S . .
K1 K -0.1601(6) 0.6798(12) 0.4410(4) 0.123(6) Uani 1 2 d S . .
K2 K -0.0709(18) 0.562(2) 0.4428(7) 0.119(9) Uani 0.42 1 d P . .
P1 P 0.3333 0.6667 0.4366(3) 0.017(2) Uani 1 6 d S . .
P2 P 0.3333 0.6667 0.3471(3) 0.019(3) Uani 1 6 d S . .
Na1 Na 0.3333 0.6667 0.1667 0.19(5) Uani 1 12 d S . .
O1 O 0.2907(8) 0.7093(8) 0.5226(6) 0.051(7) Uani 1 2 d S . .
O2 O 0.1571(19) 0.5786(10) 0.5328(7) 0.067(9) Uani 1 2 d S . .
O3 O 0.3333 0.6667 0.4764(9) 0.036(10) Uani 1 6 d S . .
O4 O 0.2919(7) 0.7081(7) 0.4272(5) 0.038(6) Uani 1 2 d S . .
O5 O 0.0797(12) 0.6566(12) 0.4419(4) 0.055(5) Uani 1 1 d . . .
O6 O 0.2252(7) 0.7748(7) 0.4427(6) 0.046(6) Uani 1 2 d S . .
O7 O 0.1506(14) 0.5753(7) 0.4276(5) 0.042(6) Uani 1 2 d S . .
O8 O 0.1906(9) 0.6574(9) 0.4773(3) 0.029(3) Uani 1 1 d . . .
O9 O 0.1688(10) 0.6845(11) 0.3923(4) 0.043(4) Uani 1 1 d . . .
O10 O 0.2933(7) 0.7067(7) 0.3560(5) 0.036(5) Uani 1 2 d S . .
O11 O 0.0796(11) 0.6577(12) 0.3422(5) 0.055(5) Uani 1 1 d . . .
O12 O 0.2233(7) 0.7767(7) 0.3426(6) 0.040(6) Uani 1 2 d S . .
O13 O 0.1507(14) 0.5754(7) 0.3570(6) 0.043(6) Uani 1 2 d S . .
O14 O 0.1907(10) 0.6576(11) 0.3068(4) 0.044(4) Uani 1 1 d . . .
O15 O 0.2913(8) 0.7087(8) 0.2609(6) 0.048(6) Uani 1 2 d S . .
O16 O 0.1574(16) 0.5787(8) 0.2526(6) 0.055(7) Uani 1 2 d S . .
O17 O 0.3333 0.6667 0.3079(9) 0.036(9) Uani 1 6 d S . .
O21 O -0.1161(12) 0.768(2) 0.5056(9) 0.085(11) Uani 1 2 d S . .
O22 O -0.035(3) 0.4823(14) 0.4038(12) 0.117(16) Uani 1 2 d S . .
O23 O -0.101(3) 0.638(3) 0.4978(12) 0.089(17) Uani 0.50 1 d P . .
O24 O -0.1654(18) 0.669(4) 0.3781(13) 0.136(19) Uani 1 2 d S . .
O25 O -0.2461(18) 0.508(4) 0.4176(12) 0.128(18) Uani 1 2 d S . .
O26 O 0.031(3) 0.604(3) 0.4979(13) 0.080(15) Uani 0.50 1 d P . .
O27 O -0.179(3) 0.4104(14) 0.4036(11) 0.107(14) Uani 1 2 d S . .
O28 O -0.2342(18) 0.532(4) 0.4888(11) 0.120(18) Uani 1 2 d S . .
O29 O 0.073(3) 0.678(3) 0.6451(13) 0.088(16) Uani 0.50 1 d P . .
O30 O 0.391(3) 0.609(3) 0.190(2) 0.24(5) Uani 1 2 d S . .
O31 O -0.002(2) 0.4992(12) 0.6531(10) 0.091(12) Uani 1 2 d S . .
C1 C -0.114(2) 0.706(2) 0.6080(7) 0.067(9) Uani 1 1 d . . .
Cu1 Cu -0.0503(11) 0.7514(9) 0.5186(3) 0.072(3) Uani 0.50 1 d P . 1
C2 C -0.072(2) 0.724(2) 0.5815(8) 0.073(10) Uani 0.50 1 d P A 1
N1 N -0.1001(15) 0.7400(15) 0.5557(6) 0.051(6) Uani 0.50 1 d P . 1
C3 C 0.001(3) 0.729(3) 0.5734(15) 0.051(14) Uiso 0.50 1 d P . 1
O18 O 0.037(3) 0.718(3) 0.5944(12) 0.086(16) Uani 0.50 1 d P . 1
O19 O 0.022(3) 0.745(3) 0.5473(12) 0.083(15) Uani 0.50 1 d P . 1
C2' C -0.072(2) 0.724(2) 0.5815(8) 0.073(10) Uani 0.50 1 d P A 2
C4 C -0.070(8) 0.771(8) 0.524(3) 0.08(4) Uani 0.50 1 d P . 2
C5 C -0.1001(15) 0.7400(15) 0.5557(6) 0.051(6) Uani 0.50 1 d P . 2
O20 O -0.003(4) 0.784(4) 0.5234(14) 0.09(2) Uani 0.50 1 d P . 2

loop_
_atom_site_aniso_label
_atom_site_aniso_U_11
_atom_site_aniso_U_22
_atom_site_aniso_U_33
_atom_site_aniso_U_23
_atom_site_aniso_U_13
_atom_site_aniso_U_12
W1 0.0423(9) 0.0465(7) 0.0290(8) 0.0022(3) 0.0044(6) 0.0211(4)
W2 0.0367(6) 0.0579(7) 0.0404(6) 0.0094(5) 0.0073(4) 0.0299(5)
W3 0.0337(6) 0.0489(7) 0.0393(6) 0.0062(5) 0.0000(4) 0.0244(5)
W4 0.0429(9) 0.0614(8) 0.0283(8) -0.0027(3) -0.0053(6) 0.0214(5)
K1 0.122(10) 0.146(16) 0.107(12) 0.004(11) 0.002(6) 0.073(8)
K2 0.11(2) 0.16(3) 0.103(19) 0.018(19) 0.011(16) 0.07(2)
P1 0.024(4) 0.024(4) 0.003(5) 0.000 0.000 0.012(2)
P2 0.022(4) 0.022(4) 0.013(6) 0.000 0.000 0.0111(19)
Na1 0.19(7) 0.19(7) 0.20(11) 0.000 0.000 0.10(3)
O1 0.059(13) 0.059(13) 0.041(15) 0.006(6) -0.006(6) 0.035(15)
O2 0.07(2) 0.070(15) 0.057(19) 0.004(8) 0.008(17) 0.037(11)
O3 0.044(15) 0.044(15) 0.021(19) 0.000 0.000 0.022(8)
O4 0.042(10) 0.042(10) 0.025(12) -0.004(5) 0.004(5) 0.018(12)
O5 0.050(12) 0.074(14) 0.050(11) 0.004(10) 0.011(9) 0.036(11)
O6 0.056(13) 0.056(13) 0.040(14) 0.000(6) 0.000(6) 0.038(14)
O7 0.037(14) 0.052(12) 0.032(13) 0.004(5) 0.008(11) 0.019(7)
O8 0.039(9) 0.046(10) 0.022(7) 0.003(7) 0.003(6) 0.035(8)
O9 0.039(10) 0.057(11) 0.039(10) 0.001(8) 0.003(8) 0.029(9)
O10 0.040(10) 0.040(10) 0.030(12) 0.000(5) 0.000(5) 0.022(12)
O11 0.044(11) 0.074(14) 0.055(11) 0.007(10) -0.012(9) 0.035(11)
O12 0.046(11) 0.046(11) 0.039(13) 0.003(5) -0.003(5) 0.030(13)
O13 0.041(14) 0.046(11) 0.040(14) -0.003(6) -0.006(12) 0.021(7)
O14 0.043(10) 0.055(11) 0.033(9) 0.001(8) -0.004(8) 0.023(9)
O15 0.050(11) 0.050(11) 0.039(14) 0.000(6) 0.000(6) 0.021(14)
O16 0.050(17) 0.072(15) 0.035(14) -0.009(6) -0.018(13) 0.025(8)
O17 0.042(15) 0.042(15) 0.02(2) 0.000 0.000 0.021(7)
O21 0.10(2) 0.09(3) 0.06(2) 0.01(2) 0.004(10) 0.047(15)
O22 0.10(4) 0.13(3) 0.11(3) -0.002(15) 0.00(3) 0.052(18)
O23 0.10(4) 0.10(4) 0.07(3) 0.01(3) 0.00(3) 0.05(4)
O24 0.12(3) 0.17(5) 0.14(5) 0.02(4) 0.01(2) 0.08(3)
O25 0.12(3) 0.17(5) 0.11(4) 0.03(4) 0.013(18) 0.08(3)
O26 0.08(4) 0.09(3) 0.07(3) 0.01(3) 0.02(3) 0.04(3)
O27 0.11(4) 0.11(3) 0.10(3) 0.006(14) 0.01(3) 0.053(18)
O28 0.11(2) 0.19(6) 0.10(3) 0.02(3) 0.011(17) 0.09(3)
O29 0.09(4) 0.10(4) 0.09(4) 0.01(3) 0.01(3) 0.05(3)
O30 0.27(9) 0.27(9) 0.22(9) 0.01(4) -0.01(4) 0.16(10)
O31 0.08(3) 0.09(2) 0.10(3) 0.003(11) 0.01(2) 0.040(13)
C1 0.09(2) 0.08(2) 0.045(16) -0.002(16) -0.001(16) 0.05(2)
Cu1 0.076(9) 0.089(10) 0.043(6) 0.013(6) 0.000(6) 0.037(7)
C2 0.08(3) 0.08(3) 0.05(2) 0.006(18) 0.001(18) 0.04(2)
N1 0.051(14) 0.051(15) 0.050(15) 0.000(12) 0.000(12) 0.026(13)
O18 0.09(4) 0.09(4) 0.07(3) 0.00(3) 0.00(3) 0.04(3)
O19 0.09(4) 0.09(4) 0.07(3) 0.00(3) 0.01(3) 0.04(3)
C2' 0.08(3) 0.08(3) 0.05(2) 0.006(18) 0.001(18) 0.04(2)
C4 0.09(9) 0.10(9) 0.07(7) 0.01(6) 0.01(5) 0.05(7)
C5 0.051(14) 0.051(15) 0.050(15) 0.000(12) 0.000(12) 0.026(13)
O20 0.09(5) 0.10(5) 0.06(3) 0.00(3) 0.00(3) 0.03(4)

loop_
_atom_type_symbol
_atom_type_description
_atom_type_scat_dispersion_real
_atom_type_scat_dispersion_imag
_atom_type_scat_source
C C 0.0033 0.0016 'International Tables Vol C Tables 4.2.6.8 and 6.1.1.4'
Cu Cu 0.3201 1.2651 'International Tables Vol C Tables 4.2.6.8 and 6.1.1.4'
K K 0.2009 0.2494 'International Tables Vol C Tables 4.2.6.8 and 6.1.1.4'
N N 0.0061 0.0033 'International Tables Vol C Tables 4.2.6.8 and 6.1.1.4'
P P 0.1023 0.0942 'International Tables Vol C Tables 4.2.6.8 and 6.1.1.4'
W W -0.8490 6.8722 'International Tables Vol C Tables 4.2.6.8 and 6.1.1.4'
O O 0.0106 0.0060 'International Tables Vol C Tables 4.2.6.8 and 6.1.1.4'
H H 0.0000 0.0000 'International Tables Vol C Tables 4.2.6.8 and 6.1.1.4'
Na Na 0.0362 0.0249 'International Tables Vol C Tables 4.2.6.8 and 6.1.1.4'

loop_
_geom_angle_atom_site_label_1
_geom_angle_atom_site_label_2
_geom_angle_atom_site_label_3
_geom_angle
_geom_angle_site_symmetry_1
_geom_angle_site_symmetry_3
O2 W1 O8 102.3(10) . .
O2 W1 O8 102.3(10) . 23_565
O8 W1 O8 86.4(10) . 23_565
O2 W1 O1 100.5(11) . .
O8 W1 O1 88.6(9) . .
O8 W1 O1 157.2(9) 23_565 .
O2 W1 O1 100.5(11) . 2_665
O8 W1 O1 157.2(9) . 2_665
O8 W1 O1 88.6(9) 23_565 2_665
O1 W1 O1 87.4(16) . 2_665
O2 W1 O3 169.2(14) . .
O8 W1 O3 85.4(7) . .
O8 W1 O3 85.4(7) 23_565 .
O1 W1 O3 72.0(9) . .
O1 W1 O3 72.0(9) 2_665 .
O5 W2 O9 97.9(9) . .
O5 W2 O7 102.8(11) . .
O9 W2 O7 87.6(9) . .
O5 W2 O6 101.4(10) . .
O9 W2 O6 93.1(10) . .
O7 W2 O6 155.4(10) . .
O5 W2 O8 98.1(8) . .
O9 W2 O8 163.7(7) . .
O7 W2 O8 85.7(8) . .
O6 W2 O8 86.9(9) . .
O5 W2 O4 172.9(9) . .
O9 W2 O4 82.4(8) . .
O7 W2 O4 84.3(9) . .
O6 W2 O4 71.5(8) . .
O8 W2 O4 82.2(7) . .
O11 W3 O13 103.8(11) . .
O11 W3 O9 97.7(9) . .
O13 W3 O9 86.5(9) . .
O11 W3 O12 99.6(10) . .
O13 W3 O12 156.6(10) . .
O9 W3 O12 91.2(9) . .
O11 W3 O14 98.7(9) . .
O13 W3 O14 86.5(9) . .
O9 W3 O14 163.3(8) . .
O12 W3 O14 89.3(9) . .
O11 W3 O10 173.0(9) . .
O13 W3 O10 83.2(9) . .
O9 W3 O10 83.2(8) . .
O12 W3 O10 73.4(7) . .
O14 W3 O10 81.0(8) . .
O16 W4 O14 101.3(9) . 23_565
O16 W4 O14 101.3(9) . .
O14 W4 O14 86.7(11) 23_565 .
O16 W4 O15 100.8(10) . 2_665
O14 W4 O15 89.6(10) 23_565 2_665
O14 W4 O15 157.9(9) . 2_665
O16 W4 O15 100.8(10) . .
O14 W4 O15 157.9(9) 23_565 .
O14 W4 O15 89.6(10) . .
O15 W4 O15 85.6(17) 2_665 .
O16 W4 O17 170.5(13) . .
O14 W4 O17 85.6(8) 23_565 .
O14 W4 O17 85.6(8) . .
O15 W4 O17 72.4(9) 2_665 .
O15 W4 O17 72.4(9) . .
O19 K1 O19 139(3) 5_556 20_456
O19 K1 O24 102.4(13) 5_556 .
O19 K1 O24 102.4(13) 20_456 .
O19 K1 O16 79.1(14) 5_556 33
O19 K1 O16 79.1(14) 20_456 33
O24 K1 O16 69.9(16) . 33
O19 K1 O18 154.4(18) 5_556 20_456
O19 K1 O18 45.4(16) 20_456 20_456
O24 K1 O18 59.1(11) . 20_456
O16 K1 O18 77.7(12) 33 20_456
O19 K1 O18 45.4(16) 5_556 5_556
O19 K1 O18 154.4(18) 20_456 5_556
O24 K1 O18 59.1(11) . 5_556
O16 K1 O18 77.7(12) 33 5_556
O18 K1 O18 118(2) 20_456 5_556
O19 K1 O23 53.7(16) 5_556 .
O19 K1 O23 115.0(17) 20_456 .
O24 K1 O23 141.6(14) . .
O16 K1 O23 123.6(14) 33 .
O18 K1 O23 151.5(16) 20_456 .
O18 K1 O23 87.1(15) 5_556 .
C3 K1 O23 138.1(17) 20_456 .
C3 K1 O23 74.3(16) 5_556 .
O19 K1 O23 115.0(17) 5_556 22_455
O19 K1 O23 53.7(16) 20_456 22_455
O24 K1 O23 141.6(14) . 22_455
O16 K1 O23 123.6(13) 33 22_455
O18 K1 O23 87.1(15) 20_456 22_455
O18 K1 O23 151.5(16) 5_556 22_455
C3 K1 O23 74.4(16) 20_456 22_455
C3 K1 O23 138.1(17) 5_556 22_455
O23 K1 O23 66(2) . 22_455
O19 K1 O21 71.6(13) 5_556 .
O19 K1 O21 71.6(13) 20_456 .
O24 K1 O21 154.4(17) . .
O16 K1 O21 84.5(11) 33 .
O18 K1 O21 116.5(12) 20_456 .
O18 K1 O21 116.5(12) 5_556 .
C3 K1 O21 92.1(13) 20_456 .
C3 K1 O21 92.1(13) 5_556 .
O23 K1 O21 54.8(13) . .
O23 K1 O21 54.8(13) 22_455 .
O19 K1 O25 109.9(14) 5_556 .
O19 K1 O25 109.9(14) 20_456 .
O24 K1 O25 67.9(17) . .
O16 K1 O25 137.9(12) 33 .
O18 K1 O25 81.0(13) 20_456 .
O18 K1 O25 81.0(13) 5_556 .
C3 K1 O25 102.2(13) 20_456 .
C3 K1 O25 102.2(13) 5_556 .
O23 K1 O25 90.8(15) . .
O23 K1 O25 90.8(15) 22_455 .
O21 K1 O25 137.6(13) . .
O26 K2 O22 118.9(19) 5_556 .
O26 K2 O18 124(2) 5_556 5_556
O22 K2 O18 99.3(17) . 5_556
O26 K2 O5 76.0(14) 5_556 .
O22 K2 O5 82.4(14) . .
O18 K2 O5 70.0(15) 5_556 .
O26 K2 O2 74.6(15) 5_556 19_566
O22 K2 O2 79.8(14) . 19_566
O18 K2 O2 156.9(19) 5_556 19_566
O5 K2 O2 132.1(14) . 19_566
O26 K2 O19 81.2(18) 5_556 5_556
O22 K2 O19 136.6(18) . 5_556
O18 K2 O19 44.4(16) 5_556 5_556
O5 K2 O19 64.8(14) . 5_556
O2 K2 O19 143.4(16) 19_566 5_556
O26 K2 O26 21.9(19) 5_556 .
O22 K2 O26 107.7(17) . .
O18 K2 O26 112.2(19) 5_556 .
O5 K2 O26 54.4(11) . .
O2 K2 O26 89.8(15) 19_566 .
O19 K2 O26 76.5(17) 5_556 .
O26 K2 O23 49.4(16) 5_556 .
O22 K2 O23 168.1(18) . .
O18 K2 O23 90.9(19) 5_556 .
O5 K2 O23 95.5(16) . .
O2 K2 O23 93.2(15) 19_566 .
O19 K2 O23 50.3(16) 5_556 .
O26 K2 O23 62.3(15) . .
C3 K2 O23 72.8(18) 5_556 .
O26 K2 O27 127.9(18) 5_556 .
O22 K2 O27 50.1(14) . .
O18 K2 O27 107.8(16) 5_556 .
O5 K2 O27 132.1(14) . .
O2 K2 O27 54.0(12) 19_566 .
O19 K2 O27 146.1(16) 5_556 .
O26 K2 O27 137.2(16) . .
C3 K2 O27 132.1(16) 5_556 .
O23 K2 O27 132.1(17) . .
O26 K2 O25 124.7(17) 5_556 .
O22 K2 O25 99.9(18) . .
O18 K2 O25 81.8(17) 5_556 .
O5 K2 O25 151.7(15) . .
O2 K2 O25 75.6(14) 19_566 .
O19 K2 O25 97.0(18) 5_556 .
O26 K2 O25 145.9(16) . .
C3 K2 O25 97.2(18) 5_556 .
O23 K2 O25 87.5(16) . .
O27 K2 O25 53.9(13) . .
O4 P1 O4 113.3(8) . 2_665
O4 P1 O4 113.3(8) . 3_565
O4 P1 O4 113.3(8) 2_665 3_565
O4 P1 O3 105.3(9) . .
O4 P1 O3 105.3(9) 2_665 .
O4 P1 O3 105.3(9) 3_565 .
O10 P2 O10 113.6(8) . 3_565
O10 P2 O10 113.6(8) . 2_665
O10 P2 O10 113.6(8) 3_565 2_665
O10 P2 O17 104.9(10) . .
O10 P2 O17 104.9(10) 3_565 .
O10 P2 O17 104.9(10) 2_665 .
O30 Na1 O30 102(3) 2_665 3_565
O30 Na1 O30 102(3) 2_665 .
O30 Na1 O30 102(3) 3_565 .
O30 Na1 O30 78(3) 2_665 25_565
O30 Na1 O30 78(3) 3_565 25_565
O30 Na1 O30 179.998(11) . 25_565
O30 Na1 O30 180(3) 2_665 26_455
O30 Na1 O30 78(3) 3_565 26_455
O30 Na1 O30 78(3) . 26_455
O30 Na1 O30 102(3) 25_565 26_455
O30 Na1 O30 78(3) 2_665 27
O30 Na1 O30 179.994(12) 3_565 27
O30 Na1 O30 78(3) . 27
O30 Na1 O30 102(3) 25_565 27
O30 Na1 O30 102(3) 26_455 27
W1 O1 W1 122.8(15) 3_565 .
W1 O2 K2 132.2(8) . 19_566
W1 O2 K2 132.2(8) . 5_556
K2 O2 K2 94.2(16) 19_566 5_556
P1 O3 W1 123.0(8) . .
P1 O3 W1 123.0(8) . 3_565
W1 O3 W1 93.2(11) . 3_565
P1 O3 W1 123.0(8) . 2_665
W1 O3 W1 93.2(11) . 2_665
W1 O3 W1 93.2(11) 3_565 2_665
P1 O4 W2 128.2(7) . 24_665
P1 O4 W2 128.2(7) . .
W2 O4 W2 91.5(9) 24_665 .
W2 O5 K2 149.7(14) . .
W2 O6 W2 125.0(14) . 24_665
W2 O7 W2 152.8(15) 23_565 .
W1 O8 W2 150.7(8) . .
W2 O9 W3 165.0(12) . .
P2 O10 W3 129.6(7) . .
P2 O10 W3 129.6(7) . 24_665
W3 O10 W3 90.0(8) . 24_665
W3 O12 W3 123.0(12) 24_665 .
W3 O13 W3 151.8(15) 23_565 .
W4 O14 W3 150.6(11) . .
W4 O15 W4 122.1(14) 3_565 .
W4 O16 K1 161.5(16) . 32_445
P2 O17 W4 123.1(8) . 3_565
P2 O17 W4 123.1(8) . .
W4 O17 W4 93.1(11) 3_565 .
P2 O17 W4 123.1(8) . 2_665
W4 O17 W4 93.1(11) 3_565 2_665
W4 O17 W4 93.1(11) . 2_665
C4 O21 C4 99(10) . 22_455
Cu1 O21 Cu1 135(3) 22_455 .
C4 O21 K1 126(7) . .
C4 O21 K1 126(7) 22_455 .
Cu1 O21 K1 101.9(16) 22_455 .
Cu1 O21 K1 101.9(16) . .
K2 O22 K2 97(2) 23_565 .
Cu1 O23 K1 94(2) . .
Cu1 O23 K2 138(3) . .
K1 O23 K2 75.0(14) . .
K1 O25 K2 68.3(12) . .
K1 O25 K2 68.3(12) . 22_455
K2 O25 K2 129(2) . 22_455
O26 O26 K2 96(6) 5_556 5_556
O26 O26 K2 62(6) 5_556 .
K2 O26 K2 157(2) 5_556 .
K2 O27 K2 76.1(15) . 23_565
C1 C1 C2 121(2) 22_455 .
O21 Cu1 N1 81.7(18) . .
O21 Cu1 O19 161(2) . .
N1 Cu1 O19 81.3(18) . .
O21 Cu1 O23 94(2) . .
N1 Cu1 O23 105.8(19) . .
O19 Cu1 O23 99(2) . .
N1 C2 C1 116(4) . .
N1 C2 C3 109(4) . .
C1 C2 C3 135(4) . .
N1 N1 C2 123(2) 22_455 .
N1 N1 Cu1 119.6(10) 22_455 .
C2 N1 Cu1 117(2) . .
O19 C3 O18 123(6) . .
O19 C3 C2 118(6) . .
O18 C3 C2 119(5) . .
C3 O18 K2 94(4) . 5_556
C3 O18 K1 79(4) . 21_666
K2 O18 K1 82.1(17) 5_556 21_666
C3 O19 Cu1 114(5) . .
C3 O19 K1 98(4) . 21_666
Cu1 O19 K1 130(3) . 21_666
C3 O19 K2 83(4) . 5_556
Cu1 O19 K2 134(3) . 5_556
K1 O19 K2 83.9(18) 21_666 5_556
O21 C4 O20 138(10) . .
C4 O20 K1 150(7) . 21_666

loop_
_geom_bond_atom_site_label_1
_geom_bond_atom_site_label_2
_geom_bond_distance
_geom_bond_site_symmetry_2
W1 O2 1.69(3) .
W1 O8 1.883(14) .
W1 O8 1.883(14) 23_565
W1 O1 1.922(14) .
W1 O1 1.922(14) 2_665
W1 O3 2.32(2) .
W2 O5 1.70(2) .
W2 O9 1.869(18) .
W2 O7 1.885(6) .
W2 O6 1.887(12) .
W2 O8 1.943(14) .
W2 O4 2.336(18) .
W3 O11 1.709(18) .
W3 O13 1.892(6) .
W3 O9 1.899(18) .
W3 O12 1.906(11) .
W3 O14 1.935(18) .
W3 O10 2.369(17) .
W4 O16 1.66(3) .
W4 O14 1.883(19) 23_565
W4 O14 1.882(19) .
W4 O15 1.926(13) 2_665
W4 O15 1.925(13) .
W4 O17 2.32(2) .
K1 O19 2.59(6) 5_556
K1 O19 2.59(6) 20_456
K1 O24 2.72(6) .
K1 O16 2.84(3) 33
K1 O18 2.97(6) 20_456
K1 O18 2.97(6) 5_556
K1 O23 3.06(6) .
K1 O23 3.06(6) 22_455
K1 O21 3.21(5) .
K1 O25 3.25(7) .
K2 O26 2.67(7) 5_556
K2 O22 2.71(5) .
K2 O18 2.72(6) 5_556
K2 O5 2.74(4) .
K2 O2 2.76(4) 19_566
K2 O19 2.99(7) 5_556
K2 O26 3.01(7) .
K2 O23 3.09(7) .
K2 O27 3.28(5) .
K2 O25 3.41(4) .
P1 O4 1.54(3) .
P1 O4 1.54(3) 2_665
P1 O4 1.54(3) 3_565
P1 O3 1.72(4) .
P2 O10 1.49(2) .
P2 O10 1.49(2) 3_565
P2 O10 1.49(2) 2_665
P2 O17 1.69(4) .
Na1 O30 2.29(10) 2_665
Na1 O30 2.29(10) 3_565
Na1 O30 2.29(10) .
Na1 O30 2.29(10) 25_565
Na1 O30 2.29(10) 26_455
Na1 O30 2.29(10) 27
O1 W1 1.922(14) 3_565
O2 K2 2.76(4) 19_566
O2 K2 2.76(4) 5_556
O3 W1 2.32(2) 3_565
O3 W1 2.32(2) 2_665
O4 W2 2.336(18) 24_665
O6 W2 1.887(12) 24_665
O7 W2 1.885(6) 23_565
O10 W3 2.369(17) 24_665
O12 W3 1.906(11) 24_665
O13 W3 1.892(6) 23_565
O15 W4 1.926(13) 3_565
O16 K1 2.84(3) 32_445
O17 W4 2.32(2) 3_565
O17 W4 2.32(2) 2_665
O21 C4 1.22(14) .
O21 C4 1.22(14) 22_455
O21 Cu1 1.66(2) 22_455
O21 Cu1 1.66(2) .
O22 K2 2.71(5) 23_565
O23 Cu1 2.23(6) .
O25 K2 3.41(4) 22_455
O26 O26 1.13(10) 5_556
O26 K2 2.67(7) 5_556
O27 K2 3.28(5) 23_565
C1 C1 1.35(7) 22_455
C1 C2 1.38(5) .
Cu1 N1 1.86(3) .
Cu1 O19 2.01(6) .
C2 N1 1.38(4) .
C2 C3 1.49(7) .
C3 O19 1.20(7) .
C3 O18 1.28(8) .
O18 K2 2.72(6) 5_556
O18 K1 2.97(6) 21_666
O19 K1 2.59(6) 21_666
O19 K2 2.99(7) 5_556
C4 O20 1.28(14) .
O20 K1 3.35(8) 21_666

loop_
_geom_torsion_atom_site_label_1
_geom_torsion_atom_site_label_2
_geom_torsion_atom_site_label_3
_geom_torsion_atom_site_label_4
_geom_torsion
_geom_torsion_site_symmetry_1
_geom_torsion_site_symmetry_4
O2 W1 O1 W1 172.2(15) . 3_565
O8 W1 O1 W1 -85.5(15) . 3_565
O8 W1 O1 W1 -8(4) 23_565 3_565
O1 W1 O1 W1 72.1(17) 2_665 3_565
O3 W1 O1 W1 0.2(13) . 3_565
K2 W1 O1 W1 -163.7(16) 5_556 3_565
K2 W1 O1 W1 151.2(11) 19_566 3_565
O8 W1 O2 K2 126(2) . 19_566
O8 W1 O2 K2 37(2) 23_565 19_566
O1 W1 O2 K2 -143(2) . 19_566
O1 W1 O2 K2 -54(2) 2_665 19_566
O3 W1 O2 K2 -99(2) . 19_566
K2 W1 O2 K2 163(4) 5_556 19_566
O8 W1 O2 K2 -37(2) . 5_556
O8 W1 O2 K2 -126(2) 23_565 5_556
O1 W1 O2 K2 54(2) . 5_556
O1 W1 O2 K2 143(2) 2_665 5_556
O3 W1 O2 K2 99(2) . 5_556
K2 W1 O2 K2 -163(4) 19_566 5_556
O4 P1 O3 W1 180.000(2) 3_565 .
O4 P1 O3 W1 180.000(2) 2_665 3_565
O4 P1 O3 W1 180.000(3) . 2_665
O8 W1 O3 P1 -43.4(5) . .
O8 W1 O3 P1 43.4(5) 23_565 .
O1 W1 O3 P1 -133.4(8) . .
O1 W1 O3 P1 133.4(8) 2_665 .
K2 W1 O3 P1 -100.0(16) 5_556 .
K2 W1 O3 P1 100.0(16) 19_566 .
O8 W1 O3 W1 90.0(7) . 3_565
O8 W1 O3 W1 176.7(8) 23_565 3_565
O1 W1 O3 W1 -0.1(9) . 3_565
O1 W1 O3 W1 -93.3(11) 2_665 3_565
K2 W1 O3 W1 33(2) 5_556 3_565
K2 W1 O3 W1 -126.7(12) 19_566 3_565
O8 W1 O3 W1 -176.7(8) . 2_665
O8 W1 O3 W1 -90.0(7) 23_565 2_665
O1 W1 O3 W1 93.3(11) . 2_665
O1 W1 O3 W1 0.1(9) 2_665 2_665
K2 W1 O3 W1 126.7(12) 5_556 2_665
K2 W1 O3 W1 -33(2) 19_566 2_665
O4 P1 O4 W2 -49(3) 3_565 24_665
O3 P1 O4 W2 65.8(13) . 24_665
O4 P1 O4 W2 49(3) 2_665 .
O3 P1 O4 W2 -65.8(13) . .
O9 W2 O4 P1 -124.9(16) . .
O7 W2 O4 P1 -36.5(16) . .
O6 W2 O4 P1 139.3(18) . .
O8 W2 O4 P1 49.9(15) . .
O9 W2 O4 W2 91.2(9) . 24_665
O7 W2 O4 W2 179.5(10) . 24_665
O6 W2 O4 W2 -4.7(9) . 24_665
O8 W2 O4 W2 -94.0(7) . 24_665
O9 W2 O5 K2 82(2) . .
O7 W2 O5 K2 -7(2) . .
O6 W2 O5 K2 177(2) . .
O8 W2 O5 K2 -95(2) . .
O26 K2 O5 W2 102(3) 5_556 .
O22 K2 O5 W2 -21(3) . .
O18 K2 O5 W2 -124(3) 5_556 .
O2 K2 O5 W2 48(3) 19_566 .
O19 K2 O5 W2 -171(3) 5_556 .
O26 K2 O5 W2 97(3) . .
C3 K2 O5 W2 -147(3) 5_556 .
O23 K2 O5 W2 147(2) . .
O27 K2 O5 W2 -27(3) . .
O25 K2 O5 W2 -118(4) . .
K2 K2 O5 W2 18(2) 23_565 .
O5 W2 O6 W2 -172.5(15) . 24_665
O9 W2 O6 W2 -73.9(16) . 24_665
O7 W2 O6 W2 17(4) . 24_665
O8 W2 O6 W2 89.8(15) . 24_665
O4 W2 O6 W2 7.0(14) . 24_665
O5 W2 O7 W2 -125(3) . 23_565
O9 W2 O7 W2 137(3) . 23_565
O6 W2 O7 W2 45(5) . 23_565
O8 W2 O7 W2 -28(3) . 23_565
O4 W2 O7 W2 55(3) . 23_565
O2 W1 O8 W2 -129(2) . .
O8 W1 O8 W2 -27(2) 23_565 .
O1 W1 O8 W2 130(2) . .
O1 W1 O8 W2 50(4) 2_665 .
O3 W1 O8 W2 58.3(19) . .
K2 W1 O8 W2 -147(2) 5_556 .
K2 W1 O8 W2 -101.9(19) 19_566 .
O5 W2 O8 W1 129(2) . .
O9 W2 O8 W1 -39(4) . .
O7 W2 O8 W1 27(2) . .
O6 W2 O8 W1 -129(2) . .
O4 W2 O8 W1 -57.8(19) . .
O5 W2 O9 W3 -104(4) . .
O7 W2 O9 W3 -1(4) . .
O6 W2 O9 W3 154(4) . .
O8 W2 O9 W3 64(6) . .
O4 W2 O9 W3 83(4) . .
O11 W3 O9 W2 105(4) . .
O13 W3 O9 W2 1(4) . .
O12 W3 O9 W2 -155(4) . .
O14 W3 O9 W2 -64(6) . .
O10 W3 O9 W2 -82(4) . .
O10 P2 O10 W3 -48(3) 2_665 .
O17 P2 O10 W3 66.5(14) . .
O10 P2 O10 W3 48(3) 3_565 24_665
O17 P2 O10 W3 -66.5(14) . 24_665
O13 W3 O10 P2 36.8(17) . .
O9 W3 O10 P2 124.0(17) . .
O12 W3 O10 P2 -142.7(19) . .
O14 W3 O10 P2 -50.7(16) . .
O13 W3 O10 W3 -177.6(10) . 24_665
O9 W3 O10 W3 -90.3(8) . 24_665
O12 W3 O10 W3 2.9(9) . 24_665
O14 W3 O10 W3 94.9(8) . 24_665
O11 W3 O12 W3 176.2(14) . 24_665
O13 W3 O12 W3 -6(4) . 24_665
O9 W3 O12 W3 78.2(15) . 24_665
O14 W3 O12 W3 -85.1(15) . 24_665
O10 W3 O12 W3 -4.4(13) . 24_665
O11 W3 O13 W3 123(3) . 23_565
O9 W3 O13 W3 -140(3) . 23_565
O12 W3 O13 W3 -55(5) . 23_565
O14 W3 O13 W3 25(3) . 23_565
O10 W3 O13 W3 -57(3) . 23_565
O16 W4 O14 W3 128(2) . .
O14 W4 O14 W3 27(3) 23_565 .
O15 W4 O14 W3 -53(4) 2_665 .
O15 W4 O14 W3 -131(2) . .
O17 W4 O14 W3 -58(2) . .
O11 W3 O14 W4 -130(2) . .
O13 W3 O14 W4 -26(2) . .
O9 W3 O14 W4 39(4) . .
O12 W3 O14 W4 131(2) . .
O10 W3 O14 W4 57(2) . .
O16 W4 O15 W4 -174.7(15) . 3_565
O14 W4 O15 W4 4(4) 23_565 3_565
O14 W4 O15 W4 83.8(16) . 3_565
O15 W4 O15 W4 -74.5(18) 2_665 3_565
O17 W4 O15 W4 -1.6(14) . 3_565
O10 P2 O17 W4 180.001(2) 2_665 3_565
O10 P2 O17 W4 180.000(2) 3_565 .
O10 P2 O17 W4 180.001(3) . 2_665
O14 W4 O17 P2 -43.5(6) 23_565 .
O14 W4 O17 P2 43.5(6) . .
O15 W4 O17 P2 -134.5(9) 2_665 .
O15 W4 O17 P2 134.5(9) . .
O14 W4 O17 W4 -176.9(9) 23_565 3_565
O14 W4 O17 W4 -89.8(8) . 3_565
O15 W4 O17 W4 92.1(12) 2_665 3_565
O15 W4 O17 W4 1.1(10) . 3_565
O14 W4 O17 W4 89.8(8) 23_565 2_665
O14 W4 O17 W4 176.9(9) . 2_665
O15 W4 O17 W4 -1.2(10) 2_665 2_665
O15 W4 O17 W4 -92.1(12) . 2_665
O19 K1 O21 C4 -30(9) 5_556 .
O19 K1 O21 C4 169(9) 20_456 .
O24 K1 O21 C4 -110(9) . .
O16 K1 O21 C4 -110(9) 33 .
O18 K1 O21 C4 176(9) 20_456 .
O18 K1 O21 C4 -37(9) 5_556 .
C3 K1 O21 C4 -180(9) 20_456 .
C3 K1 O21 C4 -41(9) 5_556 .
O23 K1 O21 C4 28(9) . .
O23 K1 O21 C4 111(9) 22_455 .
O25 K1 O21 C4 70(9) . .
O19 K1 O21 C4 -169(9) 5_556 22_455
O19 K1 O21 C4 30(9) 20_456 22_455
O24 K1 O21 C4 110(9) . 22_455
O16 K1 O21 C4 110(9) 33 22_455
O18 K1 O21 C4 37(9) 20_456 22_455
O18 K1 O21 C4 -176(9) 5_556 22_455
C3 K1 O21 C4 41(9) 20_456 22_455
C3 K1 O21 C4 180(9) 5_556 22_455
O23 K1 O21 C4 -111(9) . 22_455
O23 K1 O21 C4 -28(9) 22_455 22_455
O25 K1 O21 C4 -70(9) . 22_455
O19 K1 O21 Cu1 -170(2) 5_556 22_455
O19 K1 O21 Cu1 29(2) 20_456 22_455
O24 K1 O21 Cu1 109.2(16) . 22_455
O16 K1 O21 Cu1 109.2(16) 33 22_455
O18 K1 O21 Cu1 36(2) 20_456 22_455
O18 K1 O21 Cu1 -177.5(19) 5_556 22_455
C3 K1 O21 Cu1 40(2) 20_456 22_455
C3 K1 O21 Cu1 179(2) 5_556 22_455
O23 K1 O21 Cu1 -112(2) . 22_455
O23 K1 O21 Cu1 -29.2(19) 22_455 22_455
O25 K1 O21 Cu1 -70.8(16) . 22_455
O19 K1 O21 Cu1 -29(2) 5_556 .
O19 K1 O21 Cu1 170(2) 20_456 .
O24 K1 O21 Cu1 -109.2(16) . .
O16 K1 O21 Cu1 -109.2(16) 33 .
O18 K1 O21 Cu1 177.5(19) 20_456 .
O18 K1 O21 Cu1 -36(2) 5_556 .
C3 K1 O21 Cu1 -179(2) 20_456 .
C3 K1 O21 Cu1 -40(2) 5_556 .
O23 K1 O21 Cu1 29.2(19) . .
O23 K1 O21 Cu1 112(2) 22_455 .
O25 K1 O21 Cu1 70.8(16) . .
O26 K2 O22 K2 43(3) 5_556 23_565
O18 K2 O22 K2 -179.9(16) 5_556 23_565
O5 K2 O22 K2 111.9(15) . 23_565
O2 K2 O22 K2 -23.4(18) 19_566 23_565
O19 K2 O22 K2 151.9(19) 5_556 23_565
O26 K2 O22 K2 63(2) . 23_565
C3 K2 O22 K2 160.5(15) 5_556 23_565
O23 K2 O22 K2 31(11) . 23_565
O27 K2 O22 K2 -74.4(16) . 23_565
O25 K2 O22 K2 -96.6(18) . 23_565
O19 K1 O23 Cu1 71(2) 5_556 .
O19 K1 O23 Cu1 -62(3) 20_456 .
O24 K1 O23 Cu1 132(3) . .
O16 K1 O23 Cu1 32(2) 33 .
O18 K1 O23 Cu1 -102(4) 20_456 .
O18 K1 O23 Cu1 105(2) 5_556 .
C3 K1 O23 Cu1 -65(3) 20_456 .
C3 K1 O23 Cu1 83(2) 5_556 .
O23 K1 O23 Cu1 -83.8(19) 22_455 .
O21 K1 O23 Cu1 -20.9(12) . .
O25 K1 O23 Cu1 -174.3(17) . .
O19 K1 O23 K2 -67.1(19) 5_556 .
O19 K1 O23 K2 159.7(18) 20_456 .
O24 K1 O23 K2 -7(3) . .
O16 K1 O23 K2 -106.9(13) 33 .
O18 K1 O23 K2 120(3) 20_456 .
O18 K1 O23 K2 -33.7(16) 5_556 .
C3 K1 O23 K2 157(2) 20_456 .
C3 K1 O23 K2 -55.2(16) 5_556 .
O23 K1 O23 K2 137.8(9) 22_455 .
O21 K1 O23 K2 -159.4(19) . .
O25 K1 O23 K2 47.2(12) . .
O26 K2 O23 Cu1 94(4) 5_556 .
O22 K2 O23 Cu1 107(10) . .
O18 K2 O23 Cu1 -42(4) 5_556 .
O5 K2 O23 Cu1 28(4) . .
O2 K2 O23 Cu1 161(3) 19_566 .
O19 K2 O23 Cu1 -22(3) 5_556 .
O26 K2 O23 Cu1 73(4) . .
C3 K2 O23 Cu1 -25(3) 5_556 .
O27 K2 O23 Cu1 -157(3) . .
O25 K2 O23 Cu1 -124(4) . .
K2 K2 O23 Cu1 133(3) 23_565 .
O26 K2 O23 K1 173(2) 5_556 .
O22 K2 O23 K1 -174(9) . .
O18 K2 O23 K1 37.2(16) 5_556 .
O5 K2 O23 K1 107.2(13) . .
O2 K2 O23 K1 -120.0(14) 19_566 .
O19 K2 O23 K1 56.7(17) 5_556 .
O26 K2 O23 K1 151.9(19) . .
C3 K2 O23 K1 53.8(15) 5_556 .
O27 K2 O23 K1 -78(2) . .
O25 K2 O23 K1 -44.6(14) . .
K2 K2 O23 K1 -147.6(8) 23_565 .
O19 K1 O25 K2 7.6(16) 5_556 .
O19 K1 O25 K2 -160.9(15) 20_456 .
O24 K1 O25 K2 103.4(8) . .
O16 K1 O25 K2 103.4(8) 33 .
O18 K1 O25 K2 163.6(14) 20_456 .
O18 K1 O25 K2 43.1(12) 5_556 .
C3 K1 O25 K2 176.4(15) 20_456 .
C3 K1 O25 K2 30.4(15) 5_556 .
O23 K1 O25 K2 -43.8(13) . .
O23 K1 O25 K2 -109.5(14) 22_455 .
O21 K1 O25 K2 -76.6(8) . .
O19 K1 O25 K2 160.9(15) 5_556 22_455
O19 K1 O25 K2 -7.6(16) 20_456 22_455
O24 K1 O25 K2 -103.4(8) . 22_455
O16 K1 O25 K2 -103.4(8) 33 22_455
O18 K1 O25 K2 -43.1(12) 20_456 22_455
O18 K1 O25 K2 -163.6(14) 5_556 22_455
C3 K1 O25 K2 -30.4(15) 20_456 22_455
C3 K1 O25 K2 -176.4(15) 5_556 22_455
O23 K1 O25 K2 109.5(14) . 22_455
O23 K1 O25 K2 43.8(13) 22_455 22_455
O21 K1 O25 K2 76.6(8) . 22_455
O26 K2 O25 K1 78(2) 5_556 .
O22 K2 O25 K1 -146.1(14) . .
O18 K2 O25 K1 -48.0(14) 5_556 .
O5 K2 O25 K1 -54(3) . .
O2 K2 O25 K1 137.2(12) 19_566 .
O19 K2 O25 K1 -6.2(13) 5_556 .
O26 K2 O25 K1 70(3) . .
C3 K2 O25 K1 -29.1(15) 5_556 .
O23 K2 O25 K1 43.3(14) . .
O27 K2 O25 K1 -167.2(16) . .
K2 K2 O25 K1 171.5(6) 23_565 .
O26 K2 O25 K2 45(4) 5_556 22_455
O22 K2 O25 K2 -179(2) . 22_455
O18 K2 O25 K2 -81(3) 5_556 22_455
O5 K2 O25 K2 -86(4) . 22_455
O2 K2 O25 K2 104(2) 19_566 22_455
O19 K2 O25 K2 -39(3) 5_556 22_455
O26 K2 O25 K2 37(5) . 22_455
C3 K2 O25 K2 -62(3) 5_556 22_455
O23 K2 O25 K2 11(3) . 22_455
O27 K2 O25 K2 160(3) . 22_455
K2 K2 O25 K2 139(2) 23_565 22_455
O22 K2 O26 O26 -124.6(18) . 5_556
O18 K2 O26 O26 127(2) 5_556 5_556
O5 K2 O26 O26 168.9(11) . 5_556
O2 K2 O26 O26 -45.4(10) 19_566 5_556
O19 K2 O26 O26 100.4(14) 5_556 5_556
C3 K2 O26 O26 119.4(15) 5_556 5_556
O23 K2 O26 O26 48.3(16) . 5_556
O27 K2 O26 O26 -75(2) . 5_556
O25 K2 O26 O26 18(3) . 5_556
K2 K2 O26 O26 -88.2(8) 23_565 5_556
O26 K2 O26 K2 -20(7) 5_556 5_556
O22 K2 O26 K2 -145(6) . 5_556
O18 K2 O26 K2 107(6) 5_556 5_556
O5 K2 O26 K2 149(7) . 5_556
O2 K2 O26 K2 -65(7) 19_566 5_556
O19 K2 O26 K2 80(6) 5_556 5_556
C3 K2 O26 K2 99(6) 5_556 5_556
O23 K2 O26 K2 28(6) . 5_556
O27 K2 O26 K2 -95(7) . 5_556
O25 K2 O26 K2 -2(9) . 5_556
K2 K2 O26 K2 -108(6) 23_565 5_556
O26 K2 O27 K2 -44(2) 5_556 23_565
O22 K2 O27 K2 54.4(14) . 23_565
O18 K2 O27 K2 141.7(15) 5_556 23_565
O5 K2 O27 K2 62.9(19) . 23_565
O2 K2 O27 K2 -54.5(11) 19_566 23_565
O19 K2 O27 K2 171(2) 5_556 23_565
O26 K2 O27 K2 -17(3) . 23_565
C3 K2 O27 K2 143.6(18) 5_556 23_565
O23 K2 O27 K2 -110.0(19) . 23_565
O25 K2 O27 K2 -153.1(16) . 23_565
C4 O21 Cu1 N1 39(17) . .
C4 O21 Cu1 N1 5(8) 22_455 .
Cu1 O21 Cu1 N1 -18(4) 22_455 .
K1 O21 Cu1 N1 -138.5(15) . .
C4 O21 Cu1 O19 12(17) . .
C4 O21 Cu1 O19 -22(11) 22_455 .
Cu1 O21 Cu1 O19 -45(10) 22_455 .
K1 O21 Cu1 O19 -166(7) . .
C4 O21 Cu1 O23 144(17) . .
C4 O21 Cu1 O23 110(9) 22_455 .
Cu1 O21 Cu1 O23 87(4) 22_455 .
K1 O21 Cu1 O23 -33.2(19) . .
K1 O23 Cu1 O21 34.3(19) . .
K2 O23 Cu1 O21 106(4) . .
K1 O23 Cu1 N1 116.9(15) . .
K2 O23 Cu1 N1 -171(3) . .
K1 O23 Cu1 O19 -159.8(19) . .
K2 O23 Cu1 O19 -88(4) . .
K2 O23 Cu1 K1 72(3) . .
O19 K1 Cu1 O21 144(3) 5_556 .
O19 K1 Cu1 O21 -9(2) 20_456 .
O24 K1 Cu1 O21 121(3) . .
O16 K1 Cu1 O21 70.2(18) 33 .
O18 K1 Cu1 O21 -4(3) 20_456 .
O18 K1 Cu1 O21 148(2) 5_556 .
O23 K1 Cu1 O21 -136(3) . .
O23 K1 Cu1 O21 -55(2) 22_455 .
O25 K1 Cu1 O21 -128.7(18) . .
O19 K1 Cu1 N1 -167(2) 5_556 .
O19 K1 Cu1 N1 40.6(19) 20_456 .
O24 K1 Cu1 N1 171(3) . .
O16 K1 Cu1 N1 119.9(12) 33 .
O18 K1 Cu1 N1 46(2) 20_456 .
O18 K1 Cu1 N1 -162.2(17) 5_556 .
C3 K1 Cu1 N1 51.3(19) 20_456 .
C3 K1 Cu1 N1 -172.4(17) 5_556 .
O23 K1 Cu1 N1 -86(2) . .
O23 K1 Cu1 N1 -5.7(17) 22_455 .
O21 K1 Cu1 N1 50(2) . .
O25 K1 Cu1 N1 -79.0(14) . .
O19 K1 Cu1 O19 -44(3) 5_556 .
O19 K1 Cu1 O19 163(3) 20_456 .
O24 K1 Cu1 O19 -67(4) . .
O16 K1 Cu1 O19 -118(3) 33 .
O18 K1 Cu1 O19 168(3) 20_456 .
O18 K1 Cu1 O19 -40(3) 5_556 .
O23 K1 Cu1 O19 36(4) . .
O23 K1 Cu1 O19 117(3) 22_455 .
O21 K1 Cu1 O19 172(4) . .
O25 K1 Cu1 O19 43(3) . .
O19 K1 Cu1 O23 -81(3) 5_556 .
O19 K1 Cu1 O23 127(2) 20_456 .
O24 K1 Cu1 O23 -103(3) . .
O16 K1 Cu1 O23 -154(2) 33 .
O18 K1 Cu1 O23 132(3) 20_456 .
O18 K1 Cu1 O23 -76(2) 5_556 .
C3 K1 Cu1 O23 137(2) 20_456 .
C3 K1 Cu1 O23 -86(2) 5_556 .
O23 K1 Cu1 O23 80(3) 22_455 .
O21 K1 Cu1 O23 136(3) . .
O25 K1 Cu1 O23 7(2) . .
C1 C1 C2 N1 -1(4) 22_455 .
C1 C1 C2 C3 -180(5) 22_455 .
C1 C2 N1 Cu1 -172(3) . .
C3 C2 N1 Cu1 7(5) . .
O21 Cu1 N1 C2 -179(3) . .
O19 Cu1 N1 C2 -8(3) . .
O23 Cu1 N1 C2 89(3) . .
Cu1 Cu1 N1 C2 -60(4) 5_556 .
K1 Cu1 N1 C2 143(2) . .
N1 C2 C3 O19 -1(7) . .
C1 C2 C3 O19 178(5) . .
N1 C2 C3 O18 178(5) . .
C1 C2 C3 O18 -3(9) . .
N1 C2 C3 K1 73(6) . 21_666
C1 C2 C3 K1 -108(7) . 21_666
N1 C2 C3 K2 -101(6) . 5_556
C1 C2 C3 K2 78(8) . 5_556
O19 C3 O18 K2 -45(7) . 5_556
C2 C3 O18 K2 137(5) . 5_556
K1 C3 O18 K2 -81.2(17) 21_666 5_556
O19 C3 O18 K1 37(6) . 21_666
C2 C3 O18 K1 -142(5) . 21_666
K2 C3 O18 K1 81.2(17) 5_556 21_666
O18 C3 O19 Cu1 176(5) . .
C2 C3 O19 Cu1 -5(7) . .
K1 C3 O19 Cu1 -141(5) 21_666 .
K2 C3 O19 Cu1 136(4) 5_556 .
O18 C3 O19 K1 -43(7) . 21_666
C2 C3 O19 K1 136(5) . 21_666
K2 C3 O19 K1 -83(2) 5_556 21_666
O18 C3 O19 K2 40(6) . 5_556
C2 C3 O19 K2 -141(5) . 5_556
O21 Cu1 O19 C3 35(10) . .
N1 Cu1 O19 C3 8(5) . .
O23 Cu1 O19 C3 -97(5) . .
O21 Cu1 O19 K1 -91(8) . 21_666
N1 Cu1 O19 K1 -118(3) . 21_666
O23 Cu1 O19 K1 137(3) . 21_666
O21 Cu1 O19 K2 140(6) . 5_556
N1 Cu1 O19 K2 112(3) . 5_556
O23 Cu1 O19 K2 7(4) . 5_556
C4 O21 C4 O20 -164(12) 22_455 .
Cu1 O21 C4 O20 -177(15) 22_455 .
Cu1 O21 C4 O20 46(13) . .
K1 O21 C4 O20 49(23) . .
Cu1 O21 C4 C4 -13(5) 22_455 22_455
Cu1 O21 C4 C4 -150(9) . 22_455
K1 O21 C4 C4 -148(14) . 22_455
O21 C4 O20 K1 155(10) . 21_666
